data_4347543
loop_
_publ_author_name
'Pal, Nabhendu'
'Majumdar, Amit'

_publ_section_title
;
 Controlling the Reactivity of Bifunctional Ligands: Carboxylate-Bridged
 Nonheme Diiron(II) Complexes Bearing Free Thiol Groups.
;
_journal_issue 6
_journal_name_full 'Inorganic chemistry'
_journal_page_first 3181
_journal_page_last 3191
_journal_paper_doi 10.1021/acs.inorgchem.6b00316
_journal_volume 55
_journal_year 2016
_chemical_formula_moiety 'C52 H70 Fe2 N13 O4, 3(B F4), C3 H7 N O'
_chemical_formula_sum 'C55 H77 B3 F12 Fe2 N14 O5'
_chemical_formula_weight 1386.43
_space_group_crystal_system triclinic
_space_group_IT_number 2
_space_group_name_Hall '-P 1'
_space_group_name_H-M_alt 'P -1'
_atom_sites_solution_hydrogens geom
_audit_creation_date 2015-09-24
_audit_creation_method
;
Olex2 1.2
(compiled 2014.12.26 svn.r3119 for OlexSys, GUI svn.r4975)
;
_cell_angle_alpha 78.693(6)
_cell_angle_beta 86.825(5)
_cell_angle_gamma 68.870(5)
_cell_formula_units_Z 2
_cell_length_a 12.779(5)
_cell_length_b 15.586(7)
_cell_length_c 17.908(8)
_cell_measurement_reflns_used 4211
_cell_measurement_temperature 150(2)
_cell_measurement_theta_max 21.22
_cell_measurement_theta_min 2.26
_cell_volume 3262(2)
_computing_cell_refinement 'SAINT v8.34A (Bruker, 2013)'
_computing_data_collection 'APEX2 v2014.7-1 (Bruker-Axs,2014)'
_computing_data_reduction 'SAINT v8.34A (Bruker, 2013)'
_computing_molecular_graphics 'Olex2 (Dolomanov et al., 2009)'
_computing_publication_material 'Olex2 (Dolomanov et al., 2009)'
_computing_structure_refinement 'SHELXL-97 (Sheldrick, 2008)'
_computing_structure_solution 'SHELXS-97 (Sheldrick, 2008)'
_diffrn_ambient_temperature 150(2)
_diffrn_measured_fraction_theta_full 0.990
_diffrn_measured_fraction_theta_max 0.950
_diffrn_measurement_device_type 'Bruker APEX-II CCD'
_diffrn_measurement_method 'phi and omega scan'
_diffrn_radiation_monochromator graphite
_diffrn_radiation_probe x-ray
_diffrn_radiation_type MoK\a
_diffrn_radiation_wavelength 0.71073
_diffrn_reflns_av_R_equivalents 0.1346
_diffrn_reflns_av_unetI/netI 0.1522
_diffrn_reflns_Laue_measured_fraction_full 0.990
_diffrn_reflns_Laue_measured_fraction_max 0.950
_diffrn_reflns_limit_h_max 15
_diffrn_reflns_limit_h_min -15
_diffrn_reflns_limit_k_max 19
_diffrn_reflns_limit_k_min -19
_diffrn_reflns_limit_l_max 22
_diffrn_reflns_limit_l_min -20
_diffrn_reflns_number 43475
_diffrn_reflns_point_group_measured_fraction_full 0.990
_diffrn_reflns_point_group_measured_fraction_max 0.950
_diffrn_reflns_theta_full 25.242
_diffrn_reflns_theta_max 26.796
_diffrn_reflns_theta_min 1.160
_diffrn_source_type 'fine-focus sealed tube'
_diffrn_standards_number 0
_exptl_absorpt_coefficient_mu 0.536
_exptl_absorpt_correction_T_max 0.7452
_exptl_absorpt_correction_T_min 0.4832
_exptl_absorpt_correction_type multi-scan
_exptl_absorpt_process_details
;
SADABS-2012/1 (Bruker,2012) was used for absorption correction.
wR2(int) was 0.1773 before and 0.0648 after correction.
The Ratio of minimum to maximum transmission is 0.6484.
The \l/2 correction factor is 0.0015.
;
_exptl_crystal_colour colorless
_exptl_crystal_density_diffrn 1.412
_exptl_crystal_density_method 'not measured'
_exptl_crystal_description block
_exptl_crystal_F_000 1440
_exptl_crystal_size_max 0.26
_exptl_crystal_size_mid 0.14
_exptl_crystal_size_min 0.1
_refine_diff_density_max 1.158
_refine_diff_density_min -0.723
_refine_diff_density_rms 0.129
_refine_ls_extinction_coef 0.0168(16)
_refine_ls_extinction_expression Fc^*^=kFc[1+0.001xFc^2^\l^3^/sin(2\q)]^-1/4^
_refine_ls_extinction_method SHELXL
_refine_ls_goodness_of_fit_ref 1.030
_refine_ls_hydrogen_treatment constr
_refine_ls_matrix_type full
_refine_ls_number_parameters 821
_refine_ls_number_reflns 13251
_refine_ls_number_restraints 17
_refine_ls_restrained_S_all 1.030
_refine_ls_R_factor_all 0.1922
_refine_ls_R_factor_gt 0.0919
_refine_ls_shift/su_max 0.000
_refine_ls_shift/su_mean 0.000
_refine_ls_structure_factor_coef Fsqd
_refine_ls_weighting_details 'w=1/[\s^2^(Fo^2^)+(0.1421P)^2^+2.0996P] where P=(Fo^2^+2Fc^2^)/3'
_refine_ls_weighting_scheme calc
_refine_ls_wR_factor_gt 0.2275
_refine_ls_wR_factor_ref 0.2901
_reflns_Friedel_coverage 0.000
_reflns_number_gt 6333
_reflns_number_total 13251
_reflns_threshold_expression 'I > 2\s(I)'
_cod_data_source_file ic6b00316_si_002.cif
_cod_data_source_block 3DMF
_cod_database_code 4347543
_shelxl_version_number 2014-3
_shelx_space_group_comment
;
The symmetry employed for this shelxl refinement is uniquely defined
by the following loop, which should always be used as a source of
symmetry information in preference to the above space-group names.
They are only intended as comments.
;
_shelx_estimated_absorpt_t_max 0.948
_shelx_estimated_absorpt_t_min 0.873
_olex2_refinement_description
;
1. Fixed Uiso
 At 1.2 times of:
  All C(H) groups, All C(H,H) groups, All C(H,H,H,H) groups
 At 1.5 times of:
  All C(H,H,H) groups
2. Restrained distances
 O2-C44 \\sim O3B-C47B \\sim O3A-C47A
 with sigma of 0.02
 N11-C44 \\sim N12B-C47B \\sim N12A-C47A
 with sigma of 0.02
 N11-C45 \\sim N12A-C48A \\sim N12A-C49A \\sim N12B-C48B \\sim N12B-C49B
 with sigma of 0.02
 C33B-C32 \\sim C33A-C32
 with sigma of 0.02
3. Uiso/Uaniso restraints and constraints
Uanis(O3A) = Uanis(O3B)
Uanis(C47B) = Uanis(C47A)
Uanis(C49B) = Uanis(C48B)
Uanis(C48A) = Uanis(C49A)
Uanis(N11) = Uanis(N12B) = Uanis(N12A)
Uanis(C47B) = Uanis(C49B) = Uanis(C48B)
Uanis(C47A) = Uanis(C49A) = Uanis(C48A)
Uanis(O2) = Uanis(O3A) = Uanis(O3B)
Uanis(C45) = Uanis(C46) = Uanis(C47B) = Uanis(C47A) = Uanis(C49A) = Uanis(C49B)
= Uanis(C48B) = Uanis(C48A)
Uanis(F3) = Uanis(F4A) = Uanis(F4B)
Uanis(F11A) = Uanis(F11B)
Uanis(F12A) = Uanis(F12B)
Uanis(F10A) = Uanis(F10B)
Uanis(C32) = Uanis(C33B) = Uanis(C33A)
4. Others
 Sof(C47B)=Sof(H47B)=Sof(C48B)=Sof(H48D)=Sof(H48E)=Sof(H48F)=Sof(C49B)=
 Sof(H49D)=Sof(H49E)=Sof(H49F)=Sof(N12B)=Sof(O3B)=1-FVAR(1)
 Sof(C47A)=Sof(H47A)=Sof(C48A)=Sof(H48A)=Sof(H48B)=Sof(H48C)=Sof(C49A)=
 Sof(H49A)=Sof(H49B)=Sof(H49C)=Sof(N12A)=Sof(O3A)=FVAR(1)
 Sof(F10B)=Sof(F11B)=Sof(F12B)=Sof(F4B)=1-FVAR(2)
 Sof(F10A)=Sof(F11A)=Sof(F12A)=Sof(F4A)=FVAR(2)
 Sof(H32C)=Sof(H32D)=Sof(C33B)=Sof(H33D)=Sof(H33E)=Sof(H33F)=1-FVAR(3)
 Sof(H32A)=Sof(H32B)=Sof(C33A)=Sof(H33A)=Sof(H33B)=Sof(H33C)=FVAR(3)
5.a Ternary CH refined with riding coordinates:
 C1(H1)
5.b Secondary CH2 refined with riding coordinates:
 C2(H2A,H2B), C3(H3A,H3B), C11(H11A,H11B), C13(H13A,H13B), C21(H21A,H21B),
 C23(H23A,H23B), C24(H24A,H24B), C32(H32A,H32B), C32(H32C,H32D), C34(H34A,H34B),
  C42(H42A,H42B)
5.c Aromatic/amide H refined with riding coordinates:
 C6(H6), C7(H7), C8(H8), C9(H9), C16(H16), C17(H17), C18(H18), C19(H19),
 C27(H27), C28(H28), C29(H29), C30(H30), C37(H37), C38(H38), C39(H39), C40(H40),
  C44(H44), C47A(H47A), C47B(H47B), C50(H50), C53(H53)
5.d Idealised Me refined as rotating group:
 C12(H12A,H12B,H12C), C22(H22A,H22B,H22C), C33A(H33A,H33B,H33C), C33B(H33D,
 H33E,H33F), C43(H43A,H43B,H43C), C45(H45A,H45B,H45C), C46(H46A,H46B,H46C),
 C48A(H48A,H48B,H48C), C48B(H48D,H48E,H48F), C49A(H49A,H49B,H49C), C49B(H49D,
 H49E,H49F), C51(H51A,H51B,H51C), C52(H52A,H52B,H52C), C54(H54A,H54B,H54C),
 C55(H55A,H55B,H55C)
;
_olex2_submission_special_instructions 'No special instructions were received'

loop_
_space_group_symop_operation_xyz
'x, y, z'
'-x, -y, -z'

loop_
_atom_site_label
_atom_site_type_symbol
_atom_site_fract_x
_atom_site_fract_y
_atom_site_fract_z
_atom_site_U_iso_or_equiv
_atom_site_adp_type
_atom_site_occupancy
_atom_site_site_symmetry_order
_atom_site_calc_flag
_atom_site_refinement_flags_posn
_atom_site_refinement_flags_occupancy
_atom_site_disorder_assembly
_atom_site_disorder_group
C1 C -0.0123(5) 0.1972(5) 0.3111(4) 0.0353(15) Uani 1 1 d . . . .
H1 H -0.0173 0.1797 0.2609 0.042 Uiso 1 1 calc R . . .
C2 C -0.1265(5) 0.2638(5) 0.3289(4) 0.0412(16) Uani 1 1 d . . . .
H2A H -0.1839 0.2367 0.3225 0.049 Uiso 1 1 calc R . . .
H2B H -0.1268 0.2705 0.3827 0.049 Uiso 1 1 calc R . . .
C3 C -0.2441(5) 0.4294(5) 0.3151(4) 0.0384(16) Uani 1 1 d . . . .
H3A H -0.2407 0.4087 0.3711 0.046 Uiso 1 1 calc R . . .
H3B H -0.3195 0.4379 0.2967 0.046 Uiso 1 1 calc R . . .
C4 C -0.2240(5) 0.5206(5) 0.2946(4) 0.0378(16) Uani 1 1 d . . . .
C5 C -0.1360(6) 0.6180(5) 0.2576(4) 0.0399(16) Uani 1 1 d . . . .
C6 C -0.0601(6) 0.6635(5) 0.2317(4) 0.0438(17) Uani 1 1 d . . . .
H6 H 0.0159 0.6288 0.2222 0.053 Uiso 1 1 calc R . . .
C7 C -0.0996(6) 0.7609(5) 0.2204(4) 0.0482(18) Uani 1 1 d . . . .
H7 H -0.0494 0.7927 0.2031 0.058 Uiso 1 1 calc R . . .
C8 C -0.2122(7) 0.8138(6) 0.2341(5) 0.055(2) Uani 1 1 d . . . .
H8 H -0.2364 0.8802 0.2246 0.065 Uiso 1 1 calc R . . .
C9 C -0.2887(7) 0.7699(6) 0.2613(5) 0.055(2) Uani 1 1 d . . . .
H9 H -0.3642 0.8052 0.2713 0.066 Uiso 1 1 calc R . . .
C10 C -0.2497(6) 0.6725(5) 0.2730(4) 0.0431(17) Uani 1 1 d . . . .
C11 C -0.4204(6) 0.6268(6) 0.3216(5) 0.053(2) Uani 1 1 d . . . .
H11A H -0.4544 0.5910 0.2972 0.063 Uiso 1 1 calc R . . .
H11B H -0.4640 0.6943 0.3046 0.063 Uiso 1 1 calc R . . .
C12 C -0.4291(7) 0.6015(7) 0.4075(5) 0.066(2) Uani 1 1 d . . . .
H12A H -0.5082 0.6234 0.4218 0.099 Uiso 1 1 calc GR . . .
H12B H -0.3886 0.6314 0.4322 0.099 Uiso 1 1 calc GR . . .
H12C H -0.3960 0.5334 0.4239 0.099 Uiso 1 1 calc GR . . .
C13 C -0.1888(6) 0.3593(6) 0.2007(4) 0.0446(17) Uani 1 1 d . . . .
H13A H -0.2571 0.4150 0.1848 0.054 Uiso 1 1 calc R . . .
H13B H -0.2073 0.3030 0.2001 0.054 Uiso 1 1 calc R . . .
C14 C -0.0980(6) 0.3619(5) 0.1443(4) 0.0436(17) Uani 1 1 d . . . .
C15 C 0.0512(6) 0.3848(5) 0.0919(4) 0.0393(16) Uani 1 1 d . . . .
C16 C 0.1501(6) 0.4043(5) 0.0753(4) 0.0480(18) Uani 1 1 d . . . .
H16 H 0.1853 0.4220 0.1120 0.058 Uiso 1 1 calc R . . .
C17 C 0.1947(6) 0.3967(6) 0.0022(4) 0.0518(19) Uani 1 1 d . . . .
H17 H 0.2615 0.4094 -0.0107 0.062 Uiso 1 1 calc R . . .
C18 C 0.1429(7) 0.3710(6) -0.0518(4) 0.053(2) Uani 1 1 d . . . .
H18 H 0.1754 0.3662 -0.1005 0.064 Uiso 1 1 calc R . . .
C19 C 0.0441(7) 0.3520(6) -0.0354(4) 0.054(2) Uani 1 1 d . . . .
H19 H 0.0092 0.3338 -0.0720 0.065 Uiso 1 1 calc R . . .
C20 C -0.0013(6) 0.3609(5) 0.0370(4) 0.0426(17) Uani 1 1 d . . . .
C21 C -0.1740(7) 0.3120(6) 0.0359(5) 0.062(2) Uani 1 1 d . . . .
H21A H -0.1302 0.2621 0.0077 0.074 Uiso 1 1 calc R . . .
H21B H -0.2160 0.2852 0.0760 0.074 Uiso 1 1 calc R . . .
C22 C -0.2546(8) 0.3912(7) -0.0175(6) 0.081(3) Uani 1 1 d . . . .
H22A H -0.2130 0.4212 -0.0545 0.121 Uiso 1 1 calc GR . . .
H22B H -0.3039 0.4371 0.0114 0.121 Uiso 1 1 calc GR . . .
H22C H -0.2999 0.3673 -0.0443 0.121 Uiso 1 1 calc GR . . .
C23 C 0.0227(5) 0.1080(5) 0.3724(4) 0.0449(18) Uani 1 1 d . . . .
H23A H 0.0223 0.1250 0.4229 0.054 Uiso 1 1 calc R . . .
H23B H -0.0324 0.0766 0.3732 0.054 Uiso 1 1 calc R . . .
C24 C 0.1970(6) -0.0116(5) 0.4306(4) 0.0455(18) Uani 1 1 d . . . .
H24A H 0.2488 -0.0737 0.4223 0.055 Uiso 1 1 calc R . . .
H24B H 0.1434 -0.0216 0.4704 0.055 Uiso 1 1 calc R . . .
C25 C 0.2628(6) 0.0410(5) 0.4564(4) 0.0458(18) Uani 1 1 d . . . .
C26 C 0.3642(6) 0.1273(5) 0.4531(4) 0.0441(17) Uani 1 1 d . . . .
C27 C 0.4245(6) 0.1880(5) 0.4318(5) 0.0517(19) Uani 1 1 d . . . .
H27 H 0.4216 0.2214 0.3811 0.062 Uiso 1 1 calc R . . .
C28 C 0.4887(7) 0.1969(6) 0.4883(5) 0.060(2) Uani 1 1 d . . . .
H28 H 0.5308 0.2369 0.4753 0.073 Uiso 1 1 calc R . . .
C29 C 0.4932(6) 0.1480(6) 0.5648(5) 0.059(2) Uani 1 1 d . . . .
H29 H 0.5372 0.1566 0.6017 0.071 Uiso 1 1 calc R . . .
C30 C 0.4334(6) 0.0869(6) 0.5866(5) 0.0507(19) Uani 1 1 d . . . .
H30 H 0.4357 0.0535 0.6373 0.061 Uiso 1 1 calc R . . .
C31 C 0.3700(6) 0.0786(5) 0.5282(5) 0.0478(18) Uani 1 1 d . . . .
C32 C 0.2760(8) -0.0355(7) 0.5966(4) 0.065(2) Uani 1 1 d D . . .
H32A H 0.3376 -0.0605 0.6350 0.078 Uiso 0.62(8) 1 calc R P A 1
H32B H 0.2617 -0.0886 0.5823 0.078 Uiso 0.62(8) 1 calc R P A 1
H32C H 0.3458 -0.0704 0.6272 0.078 Uiso 0.38(8) 1 calc R P A 2
H32D H 0.2536 -0.0825 0.5783 0.078 Uiso 0.38(8) 1 calc R P A 2
C33A C 0.1657(16) 0.033(2) 0.628(2) 0.065(2) Uani 0.62(8) 1 d D P A 1
H33A H 0.1373 -0.0020 0.6707 0.097 Uiso 0.62(8) 1 calc GR P A 1
H33B H 0.1085 0.0624 0.5878 0.097 Uiso 0.62(8) 1 calc GR P A 1
H33C H 0.1833 0.0822 0.6464 0.097 Uiso 0.62(8) 1 calc GR P A 1
C33B C 0.184(3) 0.011(4) 0.651(3) 0.065(2) Uani 0.38(8) 1 d D P A 2
H33D H 0.2133 0.0428 0.6819 0.097 Uiso 0.38(8) 1 calc GR P A 2
H33E H 0.1625 -0.0378 0.6847 0.097 Uiso 0.38(8) 1 calc GR P A 2
H33F H 0.1185 0.0558 0.6214 0.097 Uiso 0.38(8) 1 calc GR P A 2
C34 C 0.1340(5) -0.0215(5) 0.3070(4) 0.0398(16) Uani 1 1 d . . . .
H34A H 0.0710 0.0097 0.2698 0.048 Uiso 1 1 calc R . . .
H34B H 0.1248 -0.0788 0.3370 0.048 Uiso 1 1 calc R . . .
C35 C 0.2459(5) -0.0466(5) 0.2658(4) 0.0368(15) Uani 1 1 d . . . .
C36 C 0.3960(5) -0.0284(5) 0.2109(4) 0.0391(16) Uani 1 1 d . . . .
C37 C 0.4843(6) 0.0007(5) 0.1827(4) 0.0439(17) Uani 1 1 d . . . .
H37 H 0.4978 0.0495 0.2003 0.053 Uiso 1 1 calc R . . .
C38 C 0.5516(6) -0.0440(5) 0.1281(4) 0.051(2) Uani 1 1 d . . . .
H38 H 0.6103 -0.0235 0.1068 0.061 Uiso 1 1 calc R . . .
C39 C 0.5360(7) -0.1181(6) 0.1033(5) 0.058(2) Uani 1 1 d . . . .
H39 H 0.5846 -0.1470 0.0661 0.070 Uiso 1 1 calc R . . .
C40 C 0.4496(6) -0.1513(6) 0.1323(4) 0.053(2) Uani 1 1 d . . . .
H40 H 0.4396 -0.2027 0.1167 0.063 Uiso 1 1 calc R . . .
C41 C 0.3794(6) -0.1032(5) 0.1855(4) 0.0415(16) Uani 1 1 d . . . .
C42 C 0.2386(6) -0.1866(5) 0.2153(4) 0.0447(18) Uani 1 1 d . . . .
H42A H 0.1911 -0.1955 0.2595 0.054 Uiso 1 1 calc R . . .
H42B H 0.3018 -0.2466 0.2157 0.054 Uiso 1 1 calc R . . .
C43 C 0.1701(7) -0.1615(6) 0.1428(5) 0.065(2) Uani 1 1 d . . . .
H43A H 0.2164 -0.1512 0.0989 0.097 Uiso 1 1 calc GR . . .
H43B H 0.1048 -0.1043 0.1436 0.097 Uiso 1 1 calc GR . . .
H43C H 0.1448 -0.2129 0.1388 0.097 Uiso 1 1 calc GR . . .
C44 C 0.2214(6) 0.4208(5) 0.3101(5) 0.0502(19) Uani 1 1 d D . . .
H44 H 0.2342 0.3678 0.3500 0.060 Uiso 1 1 calc R . . .
C45 C 0.3710(8) 0.4512(7) 0.3694(5) 0.0802(16) Uani 1 1 d D . . .
H45A H 0.3492 0.5020 0.3983 0.120 Uiso 1 1 calc GR . . .
H45B H 0.4434 0.4455 0.3454 0.120 Uiso 1 1 calc GR . . .
H45C H 0.3773 0.3923 0.4038 0.120 Uiso 1 1 calc GR . . .
C46 C 0.2673(8) 0.5570(7) 0.2514(6) 0.0802(16) Uani 1 1 d . . . .
H46A H 0.2144 0.5605 0.2123 0.120 Uiso 1 1 calc GR . . .
H46B H 0.3391 0.5548 0.2279 0.120 Uiso 1 1 calc GR . . .
H46C H 0.2368 0.6124 0.2752 0.120 Uiso 1 1 calc GR . . .
C47A C -0.0227(15) 0.3962(14) 0.4507(8) 0.0802(16) Uani 0.557(8) 1 d D P B 1
H47A H -0.0995 0.4277 0.4363 0.096 Uiso 0.557(8) 1 calc R P B 1
C47B C 0.0469(19) 0.3351(17) 0.4546(10) 0.0802(16) Uani 0.443(8) 1 d D P B 2
H47B H 0.0712 0.2712 0.4497 0.096 Uiso 0.443(8) 1 calc R P B 2
C48A C -0.0759(15) 0.4027(14) 0.5882(10) 0.0802(16) Uani 0.557(8) 1 d D P B 1
H48A H -0.1470 0.4493 0.5664 0.120 Uiso 0.557(8) 1 calc GR P B 1
H48B H -0.0422 0.4303 0.6204 0.120 Uiso 0.557(8) 1 calc GR P B 1
H48C H -0.0896 0.3485 0.6191 0.120 Uiso 0.557(8) 1 calc GR P B 1
C48B C -0.0432(17) 0.4172(15) 0.5576(15) 0.0802(16) Uani 0.443(8) 1 d D P B 2
H48D H -0.0675 0.4769 0.5213 0.120 Uiso 0.443(8) 1 calc GR P B 2
H48E H -0.0208 0.4267 0.6059 0.120 Uiso 0.443(8) 1 calc GR P B 2
H48F H -0.1053 0.3937 0.5663 0.120 Uiso 0.443(8) 1 calc GR P B 2
C49A C 0.1254(13) 0.3198(13) 0.5388(11) 0.0802(16) Uani 0.557(8) 1 d D P B 1
H49A H 0.1559 0.2833 0.4986 0.120 Uiso 0.557(8) 1 calc GR P B 1
H49B H 0.1376 0.2774 0.5884 0.120 Uiso 0.557(8) 1 calc GR P B 1
H49C H 0.1633 0.3644 0.5383 0.120 Uiso 0.557(8) 1 calc GR P B 1
C49B C 0.1067(18) 0.2597(14) 0.5807(12) 0.0802(16) Uani 0.443(8) 1 d D P B 2
H49D H 0.1061 0.2066 0.5593 0.120 Uiso 0.443(8) 1 calc GR P B 2
H49E H 0.0642 0.2622 0.6280 0.120 Uiso 0.443(8) 1 calc GR P B 2
H49F H 0.1843 0.2519 0.5914 0.120 Uiso 0.443(8) 1 calc GR P B 2
C50 C 0.3615(6) 0.2314(5) 0.1801(5) 0.055(2) Uani 1 1 d . . . .
H50 H 0.3195 0.2207 0.1431 0.066 Uiso 1 1 calc R . . .
C51 C 0.4815(8) 0.2727(8) 0.0772(5) 0.088(3) Uani 1 1 d . . . .
H51A H 0.5538 0.2232 0.0723 0.131 Uiso 1 1 calc GR . . .
H51B H 0.4891 0.3340 0.0612 0.131 Uiso 1 1 calc GR . . .
H51C H 0.4251 0.2681 0.0448 0.131 Uiso 1 1 calc GR . . .
C52 C 0.5146(8) 0.2804(8) 0.2093(6) 0.086(3) Uani 1 1 d . . . .
H52A H 0.4779 0.2827 0.2588 0.129 Uiso 1 1 calc GR . . .
H52B H 0.5234 0.3406 0.1892 0.129 Uiso 1 1 calc GR . . .
H52C H 0.5885 0.2303 0.2155 0.129 Uiso 1 1 calc GR . . .
N1 N -0.1568(4) 0.3577(4) 0.2792(3) 0.0360(13) Uani 1 1 d . . . .
N2 N -0.1227(5) 0.5239(4) 0.2723(3) 0.0380(13) Uani 1 1 d . . . .
N3 N -0.3021(5) 0.6067(4) 0.2958(3) 0.0441(14) Uani 1 1 d . . . .
N4 N -0.0107(4) 0.3852(4) 0.1590(3) 0.0384(13) Uani 1 1 d . . . .
N5 N -0.0957(5) 0.3445(4) 0.0720(3) 0.0444(14) Uani 1 1 d . . . .
N6 N 0.1349(4) 0.0429(4) 0.3587(3) 0.0375(13) Uani 1 1 d . . . .
N7 N 0.2941(5) 0.1034(4) 0.4088(3) 0.0445(14) Uani 1 1 d . . . .
N8 N 0.3041(5) 0.0224(4) 0.5294(3) 0.0469(15) Uani 1 1 d . . . .
N9 N 0.3105(4) 0.0068(4) 0.2616(3) 0.0363(13) Uani 1 1 d . . . .
N10 N 0.2836(5) -0.1133(4) 0.2229(3) 0.0406(14) Uani 1 1 d . . . .
N11 N 0.2846(5) 0.4722(5) 0.3097(4) 0.0565(15) Uani 1 1 d D . . .
N12A N 0.0030(11) 0.3716(11) 0.5250(7) 0.0565(15) Uani 0.557(8) 1 d D P B 1
N12B N 0.0550(14) 0.3469(12) 0.5257(9) 0.0565(15) Uani 0.443(8) 1 d D P B 2
N13 N 0.4463(5) 0.2621(5) 0.1566(4) 0.0598(18) Uani 1 1 d . . . .
O1 O 0.0717(4) 0.2396(3) 0.3064(3) 0.0383(11) Uani 1 1 d . . . .
O2 O 0.1468(4) 0.4367(4) 0.2625(3) 0.0486(11) Uani 1 1 d D . . .
O3A O 0.0468(8) 0.3807(11) 0.3992(7) 0.0486(11) Uani 0.557(8) 1 d D P B 1
O3B O 0.0147(11) 0.3894(13) 0.3952(9) 0.0486(11) Uani 0.443(8) 1 d D P B 2
O4 O 0.3357(4) 0.2163(3) 0.2498(3) 0.0432(12) Uani 1 1 d . . . .
Fe1 Fe 0.01097(8) 0.38500(7) 0.27630(5) 0.0349(3) Uani 1 1 d . . . .
Fe2 Fe 0.22509(8) 0.14298(7) 0.29348(6) 0.0380(3) Uani 1 1 d . . . .
B3 B 0.7654(8) 0.2641(6) 0.5379(5) 0.050(2) Uani 1 1 d . . . .
F9 F 0.8776(4) 0.2101(4) 0.5424(3) 0.0924(18) Uani 1 1 d . . . .
F10A F 0.6991(9) 0.2377(9) 0.5995(7) 0.061(2) Uani 0.675(10) 1 d . P C 1
F10B F 0.732(2) 0.253(2) 0.6048(18) 0.061(2) Uani 0.325(10) 1 d . P C 2
F11A F 0.7278(19) 0.2267(10) 0.4786(12) 0.089(4) Uani 0.675(10) 1 d . P C 1
F11B F 0.715(5) 0.265(2) 0.476(3) 0.089(4) Uani 0.325(10) 1 d . P C 2
F12A F 0.7325(8) 0.3601(9) 0.5136(9) 0.079(3) Uani 0.675(10) 1 d . P C 1
F12B F 0.7824(17) 0.349(2) 0.517(2) 0.079(3) Uani 0.325(10) 1 d . P C 2
B1 B 0.5321(8) 0.5632(8) 0.1368(6) 0.059(3) Uani 1 1 d . . . .
F0AA F 0.6273(4) 0.5869(5) 0.1405(3) 0.0939(18) Uani 1 1 d . . . .
F1 F 0.5312(4) 0.4962(4) 0.2021(3) 0.0824(15) Uani 1 1 d . . . .
F3 F 0.4337(4) 0.6422(4) 0.1381(3) 0.0782(12) Uani 1 1 d . . . .
F4A F 0.5406(7) 0.5377(6) 0.0685(5) 0.0782(12) Uani 0.675(10) 1 d . P C 1
F4B F 0.5054(15) 0.5039(13) 0.0905(11) 0.0782(12) Uani 0.325(10) 1 d . P C 2
C53 C 0.1088(6) 0.1359(5) 0.1256(4) 0.0478(18) Uani 1 1 d . . . .
H53 H 0.0381 0.1355 0.1447 0.057 Uiso 1 1 calc R . . .
C54 C 0.2465(7) 0.1079(7) 0.0239(5) 0.065(2) Uani 1 1 d . . . .
H54A H 0.2807 0.1394 0.0520 0.098 Uiso 1 1 calc GR . . .
H54B H 0.2322 0.1413 -0.0290 0.098 Uiso 1 1 calc GR . . .
H54C H 0.2975 0.0433 0.0251 0.098 Uiso 1 1 calc GR . . .
C55 C 0.0684(7) 0.0805(6) 0.0160(5) 0.061(2) Uani 1 1 d . . . .
H55A H 0.0072 0.0716 0.0483 0.091 Uiso 1 1 calc GR . . .
H55B H 0.1123 0.0218 -0.0008 0.091 Uiso 1 1 calc GR . . .
H55C H 0.0370 0.1297 -0.0286 0.091 Uiso 1 1 calc GR . . .
N14 N 0.1406(5) 0.1076(4) 0.0591(3) 0.0465(15) Uani 1 1 d . . . .
O5 O 0.1653(4) 0.1629(4) 0.1640(3) 0.0508(13) Uani 1 1 d . . . .
B2 B 0.8040(8) 0.0733(7) 0.1562(6) 0.056(2) Uani 1 1 d . . . .
F5 F 0.8302(4) 0.1396(4) 0.1876(3) 0.0782(15) Uani 1 1 d . . . .
F6 F 0.7812(5) 0.1085(4) 0.0785(3) 0.0887(17) Uani 1 1 d . . . .
F7 F 0.7100(4) 0.0606(4) 0.1924(3) 0.0784(16) Uani 1 1 d . . . .
F8 F 0.8958(4) -0.0104(4) 0.1678(3) 0.0852(16) Uani 1 1 d . . . .

loop_
_atom_site_aniso_label
_atom_site_aniso_U_11
_atom_site_aniso_U_22
_atom_site_aniso_U_33
_atom_site_aniso_U_23
_atom_site_aniso_U_13
_atom_site_aniso_U_12
C1 0.032(3) 0.037(4) 0.040(4) -0.004(3) -0.004(3) -0.018(3)
C2 0.033(4) 0.040(4) 0.053(4) -0.010(3) 0.006(3) -0.016(3)
C3 0.028(3) 0.038(4) 0.052(4) -0.017(3) 0.004(3) -0.012(3)
C4 0.037(4) 0.045(4) 0.037(4) -0.017(3) 0.000(3) -0.014(3)
C5 0.052(4) 0.037(4) 0.038(4) -0.015(3) 0.001(3) -0.021(4)
C6 0.044(4) 0.047(4) 0.045(4) -0.012(3) -0.002(3) -0.019(4)
C7 0.056(5) 0.046(4) 0.051(4) -0.014(4) 0.000(4) -0.025(4)
C8 0.058(5) 0.045(5) 0.068(5) -0.018(4) 0.001(4) -0.022(4)
C9 0.055(5) 0.049(5) 0.065(5) -0.017(4) -0.006(4) -0.021(4)
C10 0.042(4) 0.038(4) 0.053(4) -0.013(3) -0.004(3) -0.016(3)
C11 0.036(4) 0.051(5) 0.074(6) -0.025(4) 0.000(4) -0.011(4)
C12 0.055(5) 0.074(6) 0.075(6) -0.027(5) 0.017(4) -0.025(5)
C13 0.044(4) 0.058(5) 0.040(4) -0.018(4) 0.003(3) -0.023(4)
C14 0.044(4) 0.055(5) 0.039(4) -0.017(3) 0.000(3) -0.022(4)
C15 0.045(4) 0.041(4) 0.034(4) -0.009(3) -0.002(3) -0.017(3)
C16 0.054(5) 0.057(5) 0.039(4) -0.009(3) 0.005(3) -0.027(4)
C17 0.051(4) 0.065(5) 0.046(4) -0.011(4) 0.010(4) -0.028(4)
C18 0.058(5) 0.057(5) 0.038(4) -0.010(4) 0.006(4) -0.013(4)
C19 0.065(5) 0.074(6) 0.029(4) -0.017(4) -0.002(4) -0.026(5)
C20 0.049(4) 0.049(4) 0.037(4) -0.016(3) 0.005(3) -0.022(4)
C21 0.066(6) 0.076(6) 0.053(5) -0.012(4) -0.004(4) -0.037(5)
C22 0.088(7) 0.094(8) 0.074(6) -0.019(6) -0.019(6) -0.044(6)
C23 0.035(4) 0.043(4) 0.063(5) -0.017(4) 0.013(3) -0.019(3)
C24 0.049(4) 0.044(4) 0.051(4) -0.007(3) -0.002(3) -0.026(4)
C25 0.045(4) 0.046(4) 0.049(4) -0.010(4) 0.000(3) -0.018(4)
C26 0.038(4) 0.040(4) 0.056(5) -0.018(4) -0.006(3) -0.011(3)
C27 0.047(4) 0.050(5) 0.065(5) -0.015(4) -0.006(4) -0.023(4)
C28 0.046(5) 0.058(5) 0.084(6) -0.021(5) -0.012(4) -0.020(4)
C29 0.042(4) 0.059(5) 0.077(6) -0.026(5) -0.019(4) -0.009(4)
C30 0.046(4) 0.052(5) 0.052(5) -0.020(4) -0.008(4) -0.008(4)
C31 0.041(4) 0.042(4) 0.062(5) -0.022(4) -0.005(4) -0.009(4)
C32 0.081(5) 0.084(6) 0.046(4) -0.012(4) 0.001(4) -0.049(4)
C33A 0.081(5) 0.084(6) 0.046(4) -0.012(4) 0.001(4) -0.049(4)
C33B 0.081(5) 0.084(6) 0.046(4) -0.012(4) 0.001(4) -0.049(4)
C34 0.031(3) 0.035(4) 0.056(4) -0.014(3) 0.005(3) -0.013(3)
C35 0.035(4) 0.032(4) 0.050(4) -0.012(3) 0.001(3) -0.017(3)
C36 0.037(4) 0.040(4) 0.046(4) -0.012(3) 0.005(3) -0.019(3)
C37 0.039(4) 0.037(4) 0.061(5) -0.017(4) 0.009(3) -0.018(3)
C38 0.053(5) 0.054(5) 0.060(5) -0.027(4) 0.016(4) -0.030(4)
C39 0.054(5) 0.067(6) 0.069(5) -0.037(5) 0.022(4) -0.030(4)
C40 0.055(5) 0.053(5) 0.065(5) -0.030(4) 0.018(4) -0.029(4)
C41 0.039(4) 0.041(4) 0.052(4) -0.011(3) 0.000(3) -0.022(3)
C42 0.051(4) 0.040(4) 0.056(5) -0.015(3) 0.007(4) -0.031(4)
C43 0.060(5) 0.076(6) 0.074(6) -0.030(5) 0.000(5) -0.035(5)
C44 0.048(4) 0.050(5) 0.064(5) -0.019(4) 0.003(4) -0.027(4)
C45 0.078(4) 0.095(4) 0.087(4) -0.019(3) 0.000(3) -0.051(3)
C46 0.078(4) 0.095(4) 0.087(4) -0.019(3) 0.000(3) -0.051(3)
C47A 0.078(4) 0.095(4) 0.087(4) -0.019(3) 0.000(3) -0.051(3)
C47B 0.078(4) 0.095(4) 0.087(4) -0.019(3) 0.000(3) -0.051(3)
C48A 0.078(4) 0.095(4) 0.087(4) -0.019(3) 0.000(3) -0.051(3)
C48B 0.078(4) 0.095(4) 0.087(4) -0.019(3) 0.000(3) -0.051(3)
C49A 0.078(4) 0.095(4) 0.087(4) -0.019(3) 0.000(3) -0.051(3)
C49B 0.078(4) 0.095(4) 0.087(4) -0.019(3) 0.000(3) -0.051(3)
C50 0.041(4) 0.040(4) 0.085(6) -0.008(4) -0.001(4) -0.018(4)
C51 0.065(6) 0.117(9) 0.072(6) 0.002(6) 0.016(5) -0.034(6)
C52 0.078(7) 0.098(8) 0.118(9) -0.050(7) 0.027(6) -0.062(6)
N1 0.036(3) 0.035(3) 0.041(3) -0.012(3) 0.002(2) -0.014(3)
N2 0.042(3) 0.039(3) 0.037(3) -0.014(3) -0.001(3) -0.015(3)
N3 0.038(3) 0.039(3) 0.059(4) -0.020(3) 0.003(3) -0.012(3)
N4 0.039(3) 0.037(3) 0.042(3) -0.012(3) 0.004(3) -0.015(3)
N5 0.046(3) 0.055(4) 0.040(3) -0.018(3) -0.003(3) -0.021(3)
N6 0.037(3) 0.035(3) 0.042(3) -0.009(3) 0.000(3) -0.013(3)
N7 0.043(3) 0.038(3) 0.058(4) -0.019(3) -0.002(3) -0.015(3)
N8 0.055(4) 0.048(4) 0.044(4) -0.013(3) -0.002(3) -0.023(3)
N9 0.037(3) 0.035(3) 0.040(3) -0.012(2) 0.001(2) -0.015(3)
N10 0.044(3) 0.037(3) 0.051(4) -0.020(3) 0.010(3) -0.022(3)
N11 0.044(3) 0.075(4) 0.059(3) -0.017(3) -0.003(3) -0.030(3)
N12A 0.044(3) 0.075(4) 0.059(3) -0.017(3) -0.003(3) -0.030(3)
N12B 0.044(3) 0.075(4) 0.059(3) -0.017(3) -0.003(3) -0.030(3)
N13 0.043(4) 0.061(4) 0.078(5) -0.011(4) 0.015(3) -0.024(4)
O1 0.036(2) 0.042(3) 0.046(3) -0.012(2) 0.004(2) -0.024(2)
O2 0.042(3) 0.061(3) 0.049(2) -0.015(2) -0.005(2) -0.022(3)
O3A 0.042(3) 0.061(3) 0.049(2) -0.015(2) -0.005(2) -0.022(3)
O3B 0.042(3) 0.061(3) 0.049(2) -0.015(2) -0.005(2) -0.022(3)
O4 0.041(3) 0.040(3) 0.052(3) -0.007(2) 0.009(2) -0.021(2)
Fe1 0.0355(5) 0.0370(6) 0.0380(6) -0.0123(4) 0.0005(4) -0.0169(5)
Fe2 0.0329(5) 0.0348(6) 0.0508(6) -0.0130(5) 0.0048(4) -0.0155(4)
B3 0.052(6) 0.038(5) 0.055(6) -0.008(4) 0.006(5) -0.011(4)
F9 0.068(4) 0.090(4) 0.116(5) 0.004(3) 0.005(3) -0.038(3)
F10A 0.060(7) 0.065(5) 0.066(4) -0.011(3) 0.013(5) -0.035(4)
F10B 0.060(7) 0.065(5) 0.066(4) -0.011(3) 0.013(5) -0.035(4)
F11A 0.110(7) 0.097(13) 0.093(5) -0.019(10) 0.006(5) -0.076(12)
F11B 0.110(7) 0.097(13) 0.093(5) -0.019(10) 0.006(5) -0.076(12)
F12A 0.054(7) 0.053(5) 0.117(5) -0.003(4) -0.010(8) -0.011(7)
F12B 0.054(7) 0.053(5) 0.117(5) -0.003(4) -0.010(8) -0.011(7)
B1 0.058(6) 0.065(7) 0.053(6) -0.032(5) -0.001(5) -0.008(5)
F0AA 0.064(3) 0.130(5) 0.087(4) 0.001(4) 0.008(3) -0.044(4)
F1 0.069(3) 0.068(3) 0.103(4) -0.001(3) -0.017(3) -0.021(3)
F3 0.078(3) 0.072(3) 0.092(3) -0.031(2) 0.011(2) -0.029(2)
F4A 0.078(3) 0.072(3) 0.092(3) -0.031(2) 0.011(2) -0.029(2)
F4B 0.078(3) 0.072(3) 0.092(3) -0.031(2) 0.011(2) -0.029(2)
C53 0.052(4) 0.045(4) 0.048(5) -0.013(4) 0.007(4) -0.019(4)
C54 0.061(5) 0.096(7) 0.052(5) -0.025(5) 0.014(4) -0.041(5)
C55 0.066(5) 0.070(6) 0.059(5) -0.024(4) 0.000(4) -0.033(5)
N14 0.043(3) 0.057(4) 0.042(3) -0.016(3) 0.004(3) -0.019(3)
O5 0.058(3) 0.048(3) 0.049(3) -0.011(2) -0.006(3) -0.020(3)
B2 0.052(6) 0.054(6) 0.077(7) -0.028(5) 0.010(5) -0.030(5)
F5 0.093(4) 0.076(4) 0.094(4) -0.030(3) 0.009(3) -0.058(3)
F6 0.106(4) 0.082(4) 0.082(4) -0.027(3) -0.007(3) -0.031(3)
F7 0.059(3) 0.073(3) 0.120(4) -0.027(3) 0.020(3) -0.042(3)
F8 0.073(4) 0.065(3) 0.101(4) -0.017(3) 0.013(3) -0.007(3)

loop_
_atom_type_symbol
_atom_type_description
_atom_type_scat_dispersion_real
_atom_type_scat_dispersion_imag
_atom_type_scat_source
C C 0.0033 0.0016 'International Tables Vol C Tables 4.2.6.8 and 6.1.1.4'
H H 0.0000 0.0000 'International Tables Vol C Tables 4.2.6.8 and 6.1.1.4'
N N 0.0061 0.0033 'International Tables Vol C Tables 4.2.6.8 and 6.1.1.4'
O O 0.0106 0.0060 'International Tables Vol C Tables 4.2.6.8 and 6.1.1.4'
B B 0.0013 0.0007 'International Tables Vol C Tables 4.2.6.8 and 6.1.1.4'
F F 0.0171 0.0103 'International Tables Vol C Tables 4.2.6.8 and 6.1.1.4'
Fe Fe 0.3463 0.8444 'International Tables Vol C Tables 4.2.6.8 and 6.1.1.4'

loop_
_geom_angle_atom_site_label_1
_geom_angle_atom_site_label_2
_geom_angle_atom_site_label_3
_geom_angle
C2 C1 H1 108.6
C2 C1 C23 109.9(5)
C23 C1 H1 108.6
O1 C1 H1 108.6
O1 C1 C2 111.5(5)
O1 C1 C23 109.4(5)
C1 C2 H2A 109.1
C1 C2 H2B 109.1
H2A C2 H2B 107.8
N1 C2 C1 112.6(5)
N1 C2 H2A 109.1
N1 C2 H2B 109.1
H3A C3 H3B 108.3
C4 C3 H3A 109.9
C4 C3 H3B 109.9
N1 C3 H3A 109.9
N1 C3 H3B 109.9
N1 C3 C4 109.0(5)
N2 C4 C3 121.9(6)
N2 C4 N3 112.7(6)
N3 C4 C3 125.5(6)
C6 C5 C10 119.5(6)
N2 C5 C6 131.3(7)
N2 C5 C10 109.2(6)
C5 C6 H6 121.0
C7 C6 C5 118.0(7)
C7 C6 H6 121.0
C6 C7 H7 119.0
C6 C7 C8 122.0(7)
C8 C7 H7 119.0
C7 C8 H8 119.5
C9 C8 C7 121.0(7)
C9 C8 H8 119.5
C8 C9 H9 121.3
C10 C9 C8 117.3(7)
C10 C9 H9 121.3
C9 C10 C5 122.1(7)
C9 C10 N3 133.0(7)
N3 C10 C5 104.8(6)
H11A C11 H11B 107.8
C12 C11 H11A 109.0
C12 C11 H11B 109.0
N3 C11 H11A 109.0
N3 C11 H11B 109.0
N3 C11 C12 112.9(6)
C11 C12 H12A 109.5
C11 C12 H12B 109.5
C11 C12 H12C 109.5
H12A C12 H12B 109.5
H12A C12 H12C 109.5
H12B C12 H12C 109.5
H13A C13 H13B 107.8
C14 C13 H13A 109.0
C14 C13 H13B 109.0
N1 C13 H13A 109.0
N1 C13 H13B 109.0
N1 C13 C14 113.0(5)
N4 C14 C13 122.9(6)
N4 C14 N5 112.2(6)
N5 C14 C13 124.8(6)
C20 C15 C16 120.8(6)
C20 C15 N4 109.0(6)
N4 C15 C16 130.2(6)
C15 C16 H16 121.3
C15 C16 C17 117.4(7)
C17 C16 H16 121.3
C16 C17 H17 119.3
C18 C17 C16 121.4(7)
C18 C17 H17 119.3
C17 C18 H18 119.4
C17 C18 C19 121.3(7)
C19 C18 H18 119.4
C18 C19 H19 121.3
C18 C19 C20 117.3(7)
C20 C19 H19 121.3
C15 C20 C19 121.8(7)
C15 C20 N5 106.4(5)
C19 C20 N5 131.7(6)
H21A C21 H21B 108.1
C22 C21 H21A 109.5
C22 C21 H21B 109.5
C22 C21 N5 110.8(7)
N5 C21 H21A 109.5
N5 C21 H21B 109.5
C21 C22 H22A 109.5
C21 C22 H22B 109.5
C21 C22 H22C 109.5
H22A C22 H22B 109.5
H22A C22 H22C 109.5
H22B C22 H22C 109.5
C1 C23 H23A 109.3
C1 C23 H23B 109.3
H23A C23 H23B 108.0
N6 C23 C1 111.6(5)
N6 C23 H23A 109.3
N6 C23 H23B 109.3
H24A C24 H24B 108.2
C25 C24 H24A 109.8
C25 C24 H24B 109.8
N6 C24 H24A 109.8
N6 C24 H24B 109.8
N6 C24 C25 109.6(6)
N7 C25 C24 122.6(6)
N7 C25 N8 114.0(6)
N8 C25 C24 123.2(6)
C27 C26 N7 130.1(7)
C31 C26 C27 120.3(7)
C31 C26 N7 109.6(6)
C26 C27 H27 121.3
C28 C27 C26 117.3(8)
C28 C27 H27 121.3
C27 C28 H28 119.0
C27 C28 C29 122.0(8)
C29 C28 H28 119.0
C28 C29 H29 119.5
C30 C29 C28 121.1(7)
C30 C29 H29 119.5
C29 C30 H30 122.2
C29 C30 C31 115.6(7)
C31 C30 H30 122.2
C26 C31 C30 123.7(7)
C26 C31 N8 105.9(6)
C30 C31 N8 130.5(7)
H32A C32 H32B 108.9
H32C C32 H32D 106.9
C33A C32 H32A 110.8
C33A C32 H32B 110.8
C33B C32 H32C 107.3
C33B C32 H32D 107.3
N8 C32 H32A 110.8
N8 C32 H32B 110.8
N8 C32 H32C 107.3
N8 C32 H32D 107.3
N8 C32 C33A 104.7(14)
N8 C32 C33B 120(2)
C32 C33A H33A 109.5
C32 C33A H33B 109.5
C32 C33A H33C 109.5
H33A C33A H33B 109.5
H33A C33A H33C 109.5
H33B C33A H33C 109.5
C32 C33B H33D 109.5
C32 C33B H33E 109.5
C32 C33B H33F 109.5
H33D C33B H33E 109.5
H33D C33B H33F 109.5
H33E C33B H33F 109.5
H34A C34 H34B 108.5
C35 C34 H34A 110.2
C35 C34 H34B 110.2
N6 C34 H34A 110.2
N6 C34 H34B 110.2
N6 C34 C35 107.5(5)
N9 C35 C34 121.0(5)
N10 C35 C34 125.3(5)
N10 C35 N9 113.2(5)
C37 C36 C41 120.2(6)
C37 C36 N9 130.9(6)
N9 C36 C41 108.9(5)
C36 C37 H37 121.1
C38 C37 C36 117.8(6)
C38 C37 H37 121.1
C37 C38 H38 118.9
C37 C38 C39 122.1(7)
C39 C38 H38 118.9
C38 C39 H39 119.2
C38 C39 C40 121.6(7)
C40 C39 H39 119.2
C39 C40 H40 122.2
C41 C40 C39 115.7(6)
C41 C40 H40 122.2
C40 C41 C36 122.5(6)
C40 C41 N10 131.5(6)
N10 C41 C36 106.0(6)
H42A C42 H42B 107.9
C43 C42 H42A 109.2
C43 C42 H42B 109.2
N10 C42 H42A 109.2
N10 C42 H42B 109.2
N10 C42 C43 112.1(6)
C42 C43 H43A 109.5
C42 C43 H43B 109.5
C42 C43 H43C 109.5
H43A C43 H43B 109.5
H43A C43 H43C 109.5
H43B C43 H43C 109.5
N11 C44 H44 117.6
O2 C44 H44 117.6
O2 C44 N11 124.9(7)
H45A C45 H45B 109.5
H45A C45 H45C 109.5
H45B C45 H45C 109.5
N11 C45 H45A 109.5
N11 C45 H45B 109.5
N11 C45 H45C 109.5
H46A C46 H46B 109.5
H46A C46 H46C 109.5
H46B C46 H46C 109.5
N11 C46 H46A 109.5
N11 C46 H46B 109.5
N11 C46 H46C 109.5
N12A C47A H47A 117.8
O3A C47A H47A 117.8
O3A C47A N12A 124.5(17)
N12B C47B H47B 113.6
O3B C47B H47B 113.6
O3B C47B N12B 133(2)
H48A C48A H48B 109.5
H48A C48A H48C 109.5
H48B C48A H48C 109.5
N12A C48A H48A 109.5
N12A C48A H48B 109.5
N12A C48A H48C 109.5
H48D C48B H48E 109.5
H48D C48B H48F 109.5
H48E C48B H48F 109.5
N12B C48B H48D 109.5
N12B C48B H48E 109.5
N12B C48B H48F 109.5
H49A C49A H49B 109.5
H49A C49A H49C 109.5
H49B C49A H49C 109.5
N12A C49A H49A 109.5
N12A C49A H49B 109.5
N12A C49A H49C 109.5
H49D C49B H49E 109.5
H49D C49B H49F 109.5
H49E C49B H49F 109.5
N12B C49B H49D 109.5
N12B C49B H49E 109.5
N12B C49B H49F 109.5
N13 C50 H50 118.7
O4 C50 H50 118.7
O4 C50 N13 122.6(8)
H51A C51 H51B 109.5
H51A C51 H51C 109.5
H51B C51 H51C 109.5
N13 C51 H51A 109.5
N13 C51 H51B 109.5
N13 C51 H51C 109.5
H52A C52 H52B 109.5
H52A C52 H52C 109.5
H52B C52 H52C 109.5
N13 C52 H52A 109.5
N13 C52 H52B 109.5
N13 C52 H52C 109.5
C2 N1 C3 110.8(5)
C2 N1 Fe1 102.0(4)
C3 N1 Fe1 109.2(4)
C13 N1 C2 113.3(5)
C13 N1 C3 112.1(5)
C13 N1 Fe1 109.0(4)
C4 N2 C5 105.8(6)
C4 N2 Fe1 114.3(4)
C5 N2 Fe1 139.8(4)
C4 N3 C10 107.5(5)
C4 N3 C11 126.0(6)
C10 N3 C11 126.4(6)
C14 N4 C15 106.0(5)
C14 N4 Fe1 114.2(4)
C15 N4 Fe1 138.4(4)
C14 N5 C20 106.4(5)
C14 N5 C21 128.2(6)
C20 N5 C21 125.4(6)
C23 N6 C24 112.3(5)
C23 N6 C34 113.5(5)
C23 N6 Fe2 103.2(4)
C24 N6 C34 110.3(5)
C24 N6 Fe2 110.1(4)
C34 N6 Fe2 107.1(4)
C25 N7 C26 104.8(6)
C25 N7 Fe2 116.5(5)
C26 N7 Fe2 138.7(5)
C25 N8 C31 105.7(6)
C25 N8 C32 127.2(6)
C31 N8 C32 126.8(6)
C35 N9 C36 104.9(5)
C35 N9 Fe2 114.3(4)
C36 N9 Fe2 135.2(4)
C35 N10 C41 107.0(5)
C35 N10 C42 128.8(5)
C41 N10 C42 124.1(5)
C44 N11 C45 122.6(7)
C44 N11 C46 120.8(7)
C46 N11 C45 116.5(7)
C47A N12A C48A 125.7(15)
C47A N12A C49A 111.6(14)
C49A N12A C48A 122.1(13)
C47B N12B C48B 118.6(19)
C47B N12B C49B 114.4(17)
C49B N12B C48B 113.1(17)
C50 N13 C51 122.6(8)
C50 N13 C52 122.3(7)
C52 N13 C51 115.0(7)
C1 O1 Fe1 115.0(4)
C1 O1 Fe2 109.6(4)
Fe2 O1 Fe1 131.1(2)
C44 O2 Fe1 126.5(5)
C47A O3A Fe1 126.7(11)
C47B O3B Fe1 138.1(17)
C50 O4 Fe2 124.4(5)
N2 Fe1 N1 74.72(19)
N2 Fe1 O3A 89.5(4)
N4 Fe1 N1 79.02(19)
N4 Fe1 N2 93.4(2)
N4 Fe1 O2 97.13(19)
N4 Fe1 O3A 176.0(3)
N4 Fe1 O3B 174.2(4)
O1 Fe1 N1 80.13(18)
O1 Fe1 N2 151.95(18)
O1 Fe1 N4 93.80(19)
O1 Fe1 O2 110.55(18)
O1 Fe1 O3A 84.8(4)
O1 Fe1 O3B 87.9(5)
O2 Fe1 N1 169.0(2)
O2 Fe1 N2 95.4(2)
O2 Fe1 O3A 79.9(3)
O2 Fe1 O3B 87.4(4)
O3A Fe1 N1 104.3(3)
O3B Fe1 N1 95.9(4)
O3B Fe1 N2 82.6(5)
N7 Fe2 N6 75.7(2)
N7 Fe2 N9 96.3(2)
N9 Fe2 N6 73.61(19)
O1 Fe2 N6 80.52(18)
O1 Fe2 N7 101.7(2)
O1 Fe2 N9 143.61(18)
O1 Fe2 O4 108.00(18)
O4 Fe2 N6 168.14(19)
O4 Fe2 N7 94.2(2)
O4 Fe2 N9 101.87(19)
F9 B3 F10A 115.1(9)
F9 B3 F11A 100.3(10)
F9 B3 F12A 119.5(8)
F9 B3 F12B 94.7(11)
F10A B3 F11A 98.0(10)
F10B B3 F9 104.9(16)
F10B B3 F11B 127(3)
F10B B3 F12B 112(2)
F11B B3 F9 114(2)
F11B B3 F12B 100(2)
F12A B3 F10A 113.0(10)
F12A B3 F11A 107.2(11)
F0AA B1 F1 108.6(8)
F0AA B1 F3 110.3(8)
F0AA B1 F4B 131.9(10)
F1 B1 F3 106.9(7)
F1 B1 F4B 88.2(10)
F3 B1 F4B 106.8(10)
F4A B1 F0AA 103.3(8)
F4A B1 F1 118.0(9)
F4A B1 F3 109.6(8)
N14 C53 H53 117.7
O5 C53 H53 117.7
O5 C53 N14 124.7(7)
H54A C54 H54B 109.5
H54A C54 H54C 109.5
H54B C54 H54C 109.5
N14 C54 H54A 109.5
N14 C54 H54B 109.5
N14 C54 H54C 109.5
H55A C55 H55B 109.5
H55A C55 H55C 109.5
H55B C55 H55C 109.5
N14 C55 H55A 109.5
N14 C55 H55B 109.5
N14 C55 H55C 109.5
C53 N14 C54 121.9(6)
C53 N14 C55 121.6(6)
C55 N14 C54 116.4(6)
F6 B2 F5 108.1(7)
F7 B2 F5 108.6(7)
F7 B2 F6 110.3(8)
F7 B2 F8 110.6(8)
F8 B2 F5 108.3(8)
F8 B2 F6 110.9(7)

loop_
_geom_bond_atom_site_label_1
_geom_bond_atom_site_label_2
_geom_bond_distance
C1 H1 1.0000
C1 C2 1.515(9)
C1 C23 1.532(10)
C1 O1 1.441(7)
C2 H2A 0.9900
C2 H2B 0.9900
C2 N1 1.484(8)
C3 H3A 0.9900
C3 H3B 0.9900
C3 C4 1.506(9)
C3 N1 1.486(8)
C4 N2 1.350(8)
C4 N3 1.357(9)
C5 C6 1.406(9)
C5 C10 1.437(10)
C5 N2 1.385(8)
C6 H6 0.9500
C6 C7 1.393(10)
C7 H7 0.9500
C7 C8 1.412(10)
C8 H8 0.9500
C8 C9 1.400(10)
C9 H9 0.9500
C9 C10 1.392(10)
C10 N3 1.403(9)
C11 H11A 0.9900
C11 H11B 0.9900
C11 C12 1.519(11)
C11 N3 1.495(8)
C12 H12A 0.9800
C12 H12B 0.9800
C12 H12C 0.9800
C13 H13A 0.9900
C13 H13B 0.9900
C13 C14 1.501(9)
C13 N1 1.480(8)
C14 N4 1.344(8)
C14 N5 1.372(8)
C15 C16 1.406(9)
C15 C20 1.398(9)
C15 N4 1.401(8)
C16 H16 0.9500
C16 C17 1.409(10)
C17 H17 0.9500
C17 C18 1.396(10)
C18 H18 0.9500
C18 C19 1.401(11)
C19 H19 0.9500
C19 C20 1.403(9)
C20 N5 1.410(8)
C21 H21A 0.9900
C21 H21B 0.9900
C21 C22 1.493(13)
C21 N5 1.498(9)
C22 H22A 0.9800
C22 H22B 0.9800
C22 H22C 0.9800
C23 H23A 0.9900
C23 H23B 0.9900
C23 N6 1.469(8)
C24 H24A 0.9900
C24 H24B 0.9900
C24 C25 1.510(9)
C24 N6 1.486(9)
C25 N7 1.324(9)
C25 N8 1.375(9)
C26 C27 1.409(10)
C26 C31 1.400(11)
C26 N7 1.415(9)
C27 H27 0.9500
C27 C28 1.395(11)
C28 H28 0.9500
C28 C29 1.424(12)
C29 H29 0.9500
C29 C30 1.409(11)
C30 H30 0.9500
C30 C31 1.410(10)
C31 N8 1.415(9)
C32 H32A 0.9900
C32 H32B 0.9900
C32 H32C 0.9900
C32 H32D 0.9900
C32 C33A 1.589(15)
C32 C33B 1.545(17)
C32 N8 1.466(9)
C33A H33A 0.9800
C33A H33B 0.9800
C33A H33C 0.9800
C33B H33D 0.9800
C33B H33E 0.9800
C33B H33F 0.9800
C34 H34A 0.9900
C34 H34B 0.9900
C34 C35 1.528(8)
C34 N6 1.495(8)
C35 N9 1.358(8)
C35 N10 1.345(8)
C36 C37 1.397(9)
C36 C41 1.416(9)
C36 N9 1.404(8)
C37 H37 0.9500
C37 C38 1.387(10)
C38 H38 0.9500
C38 C39 1.395(10)
C39 H39 0.9500
C39 C40 1.413(10)
C40 H40 0.9500
C40 C41 1.406(10)
C41 N10 1.406(8)
C42 H42A 0.9900
C42 H42B 0.9900
C42 C43 1.512(11)
C42 N10 1.483(8)
C43 H43A 0.9800
C43 H43B 0.9800
C43 H43C 0.9800
C44 H44 0.9500
C44 N11 1.326(8)
C44 O2 1.238(8)
C45 H45A 0.9800
C45 H45B 0.9800
C45 H45C 0.9800
C45 N11 1.484(9)
C46 H46A 0.9800
C46 H46B 0.9800
C46 H46C 0.9800
C46 N11 1.470(11)
C47A H47A 0.9500
C47A N12A 1.334(14)
C47A O3A 1.242(14)
C47B H47B 0.9500
C47B N12B 1.338(15)
C47B O3B 1.209(16)
C48A H48A 0.9800
C48A H48B 0.9800
C48A H48C 0.9800
C48A N12A 1.507(14)
C48B H48D 0.9800
C48B H48E 0.9800
C48B H48F 0.9800
C48B N12B 1.509(15)
C49A H49A 0.9800
C49A H49B 0.9800
C49A H49C 0.9800
C49A N12A 1.488(14)
C49B H49D 0.9800
C49B H49E 0.9800
C49B H49F 0.9800
C49B N12B 1.468(15)
C50 H50 0.9500
C50 N13 1.350(9)
C50 O4 1.272(9)
C51 H51A 0.9800
C51 H51B 0.9800
C51 H51C 0.9800
C51 N13 1.465(11)
C52 H52A 0.9800
C52 H52B 0.9800
C52 H52C 0.9800
C52 N13 1.453(11)
N1 Fe1 2.328(5)
N2 Fe1 2.213(6)
N4 Fe1 2.134(6)
N6 Fe2 2.357(5)
N7 Fe2 2.176(6)
N9 Fe2 2.182(5)
O1 Fe1 2.080(5)
O1 Fe2 2.030(5)
O2 Fe1 2.147(5)
O3A Fe1 2.256(12)
O3B Fe1 2.147(16)
O4 Fe2 2.147(4)
B3 F9 1.373(10)
B3 F10A 1.441(14)
B3 F10B 1.25(3)
B3 F11A 1.48(2)
B3 F11B 1.32(5)
B3 F12A 1.385(15)
B3 F12B 1.39(3)
B1 F0AA 1.401(11)
B1 F1 1.409(12)
B1 F3 1.411(11)
B1 F4A 1.345(12)
B1 F4B 1.49(2)
C53 H53 0.9500
C53 N14 1.341(9)
C53 O5 1.248(8)
C54 H54A 0.9800
C54 H54B 0.9800
C54 H54C 0.9800
C54 N14 1.461(9)
C55 H55A 0.9800
C55 H55B 0.9800
C55 H55C 0.9800
C55 N14 1.455(9)
B2 F5 1.413(10)
B2 F6 1.397(12)
B2 F7 1.391(10)
B2 F8 1.392(11)

loop_
_geom_torsion_atom_site_label_1
_geom_torsion_atom_site_label_2
_geom_torsion_atom_site_label_3
_geom_torsion_atom_site_label_4
_geom_torsion
C1 C2 N1 C3 -158.6(5)
C1 C2 N1 C13 74.4(7)
C1 C2 N1 Fe1 -42.5(6)
C1 C23 N6 C24 147.2(6)
C1 C23 N6 C34 -86.9(7)
C1 C23 N6 Fe2 28.6(6)
C2 C1 C23 N6 -178.0(5)
C2 C1 O1 Fe1 -26.3(6)
C2 C1 O1 Fe2 174.2(4)
C3 C4 N2 C5 179.3(6)
C3 C4 N2 Fe1 -3.9(8)
C3 C4 N3 C10 -180.0(6)
C3 C4 N3 C11 3.6(11)
C4 C3 N1 C2 145.5(6)
C4 C3 N1 C13 -86.9(6)
C4 C3 N1 Fe1 33.9(6)
C5 C6 C7 C8 -0.1(11)
C5 C10 N3 C4 0.8(7)
C5 C10 N3 C11 177.2(6)
C6 C5 C10 C9 1.8(11)
C6 C5 C10 N3 178.8(6)
C6 C5 N2 C4 -179.0(7)
C6 C5 N2 Fe1 5.6(12)
C6 C7 C8 C9 1.4(12)
C7 C8 C9 C10 -1.0(11)
C8 C9 C10 C5 -0.6(11)
C8 C9 C10 N3 -176.6(8)
C9 C10 N3 C4 177.4(8)
C9 C10 N3 C11 -6.2(13)
C10 C5 C6 C7 -1.4(10)
C10 C5 N2 C4 1.0(7)
C10 C5 N2 Fe1 -174.4(5)
C12 C11 N3 C4 73.0(9)
C12 C11 N3 C10 -102.8(9)
C13 C14 N4 C15 -176.7(7)
C13 C14 N4 Fe1 14.5(9)
C13 C14 N5 C20 175.8(7)
C13 C14 N5 C21 -5.8(12)
C14 C13 N1 C2 -103.4(7)
C14 C13 N1 C3 130.3(6)
C14 C13 N1 Fe1 9.4(7)
C15 C16 C17 C18 0.1(12)
C15 C20 N5 C14 2.0(8)
C15 C20 N5 C21 -176.5(7)
C16 C15 C20 C19 2.5(12)
C16 C15 C20 N5 179.1(7)
C16 C15 N4 C14 179.7(8)
C16 C15 N4 Fe1 -15.7(12)
C16 C17 C18 C19 0.3(13)
C17 C18 C19 C20 0.7(12)
C18 C19 C20 C15 -2.0(12)
C18 C19 C20 N5 -177.7(8)
C19 C20 N5 C14 178.1(8)
C19 C20 N5 C21 -0.4(13)
C20 C15 C16 C17 -1.5(11)
C20 C15 N4 C14 0.2(8)
C20 C15 N4 Fe1 164.8(5)
C22 C21 N5 C14 103.3(9)
C22 C21 N5 C20 -78.5(10)
C23 C1 C2 N1 170.3(5)
C23 C1 O1 Fe1 -148.1(4)
C23 C1 O1 Fe2 52.4(6)
C24 C25 N7 C26 -173.1(7)
C24 C25 N7 Fe2 8.9(9)
C24 C25 N8 C31 173.8(7)
C24 C25 N8 C32 -12.4(12)
C25 C24 N6 C23 -89.6(7)
C25 C24 N6 C34 142.7(6)
C25 C24 N6 Fe2 24.8(7)
C26 C27 C28 C29 -0.6(12)
C26 C31 N8 C25 -0.4(8)
C26 C31 N8 C32 -174.3(7)
C27 C26 C31 C30 0.7(11)
C27 C26 C31 N8 -177.9(6)
C27 C26 N7 C25 177.5(8)
C27 C26 N7 Fe2 -5.2(12)
C27 C28 C29 C30 0.8(12)
C28 C29 C30 C31 -0.2(11)
C29 C30 C31 C26 -0.5(11)
C29 C30 C31 N8 177.8(7)
C30 C31 N8 C25 -178.9(8)
C30 C31 N8 C32 7.2(13)
C31 C26 C27 C28 -0.1(11)
C31 C26 N7 C25 -1.6(8)
C31 C26 N7 Fe2 175.8(5)
C33A C32 N8 C25 -85.4(13)
C33A C32 N8 C31 87.2(13)
C33B C32 N8 C25 -95(2)
C33B C32 N8 C31 77(2)
C34 C35 N9 C36 -171.5(6)
C34 C35 N9 Fe2 -13.6(8)
C34 C35 N10 C41 170.4(7)
C34 C35 N10 C42 -10.8(12)
C35 C34 N6 C23 151.4(6)
C35 C34 N6 C24 -81.7(6)
C35 C34 N6 Fe2 38.1(6)
C36 C37 C38 C39 -2.4(12)
C36 C41 N10 C35 1.4(8)
C36 C41 N10 C42 -177.4(6)
C37 C36 C41 C40 0.3(12)
C37 C36 C41 N10 -178.6(6)
C37 C36 N9 C35 177.5(8)
C37 C36 N9 Fe2 26.6(12)
C37 C38 C39 C40 0.5(14)
C38 C39 C40 C41 1.7(13)
C39 C40 C41 C36 -2.1(12)
C39 C40 C41 N10 176.6(8)
C40 C41 N10 C35 -177.4(8)
C40 C41 N10 C42 3.7(12)
C41 C36 C37 C38 1.9(11)
C41 C36 N9 C35 0.2(8)
C41 C36 N9 Fe2 -150.7(5)
C43 C42 N10 C35 101.5(8)
C43 C42 N10 C41 -80.0(9)
N1 C3 C4 N2 -21.6(8)
N1 C3 C4 N3 158.2(6)
N1 C13 C14 N4 -16.6(10)
N1 C13 C14 N5 165.9(7)
N2 C4 N3 C10 -0.2(8)
N2 C4 N3 C11 -176.6(6)
N2 C5 C6 C7 178.6(7)
N2 C5 C10 C9 -178.2(7)
N2 C5 C10 N3 -1.2(7)
N3 C4 N2 C5 -0.5(7)
N3 C4 N2 Fe1 176.3(4)
N4 C14 N5 C20 -2.0(8)
N4 C14 N5 C21 176.5(7)
N4 C15 C16 C17 179.0(7)
N4 C15 C20 C19 -177.9(7)
N4 C15 C20 N5 -1.3(8)
N5 C14 N4 C15 1.1(8)
N5 C14 N4 Fe1 -167.7(5)
N6 C24 C25 N7 -23.9(10)
N6 C24 C25 N8 162.2(6)
N6 C34 C35 N9 -18.9(9)
N6 C34 C35 N10 169.8(6)
N7 C25 N8 C31 -0.6(8)
N7 C25 N8 C32 173.3(7)
N7 C26 C27 C28 -179.1(7)
N7 C26 C31 C30 179.9(6)
N7 C26 C31 N8 1.2(8)
N8 C25 N7 C26 1.3(8)
N8 C25 N7 Fe2 -176.7(5)
N9 C35 N10 C41 -1.4(8)
N9 C35 N10 C42 177.4(6)
N9 C36 C37 C38 -175.1(7)
N9 C36 C41 C40 178.0(7)
N9 C36 C41 N10 -1.0(8)
N10 C35 N9 C36 0.8(8)
N10 C35 N9 Fe2 158.7(5)
N11 C44 O2 Fe1 -160.3(6)
N12A C47A O3A Fe1 163.1(13)
N12B C47B O3B Fe1 171.9(16)
N13 C50 O4 Fe2 -167.5(5)
O1 C1 C2 N1 48.8(7)
O1 C1 C23 N6 -55.2(7)
O2 C44 N11 C45 178.4(8)
O2 C44 N11 C46 2.1(12)
O3A C47A N12A C48A 169.4(17)
O3A C47A N12A C49A -2(2)
O3B C47B N12B C48B 46(3)
O3B C47B N12B C49B -176(2)
O4 C50 N13 C51 175.2(8)
O4 C50 N13 C52 -0.1(12)
O5 C53 N14 C54 -1.5(12)
O5 C53 N14 C55 -177.7(7)
